data_4024261
loop_
_publ_author_name
'Katharine Geramita'
'Jennifer McBee'
'T. Don Tilley'

_publ_section_title
;
2,7-Substituted Hexafluoroheterofluorenes as Potential Building Blocks for
Electron Transporting Materials
;
_journal_name_full 'Journal of Organic Chemistry'
_journal_page_first 820
_journal_page_last 829
_journal_paper_doi 10.1021/jo802171t
_journal_volume 74
_journal_year 2009
_chemical_formula_moiety 'C14 H6 F8 Si'
_chemical_formula_sum 'C14 H6 F8 Si'
_chemical_formula_weight 354.28
_chemical_name_systematic
; 
 ? 
;
_space_group_IT_number 15
_symmetry_cell_setting monoclinic
_symmetry_space_group_name_Hall '-C 2yc'
_symmetry_space_group_name_H-M 'C 1 2/c 1'
_atom_sites_solution_hydrogens geom
_atom_sites_solution_primary direct
_atom_sites_solution_secondary difmap
_audit_creation_method SHELXL-97
_cell_angle_alpha 90.00
_cell_angle_beta 99.108(2)
_cell_angle_gamma 90.00
_cell_formula_units_Z 4
_cell_length_a 10.4531(16)
_cell_length_b 17.842(3)
_cell_length_c 7.3749(11)
_cell_measurement_reflns_used 2308
_cell_measurement_temperature 193(2)
_cell_measurement_theta_max 30.81
_cell_measurement_theta_min 2.49
_cell_volume 1358.1(4)
_computing_cell_refinement 'Saint v7.06, Bruker 2004'
_computing_data_collection 'Apex2-v1.0.27, Bruker 2004'
_computing_data_reduction 'Saint v7.06, Bruker 2004'
_computing_molecular_graphics 'Bruker SHELXTL'
_computing_publication_material 'Bruker SHELXTL'
_computing_structure_refinement 'SHELXL-97 (Sheldrick, 1997)'
_computing_structure_solution 'SHELXS-97 (Sheldrick, 1990)'
_diffrn_ambient_temperature 193(2)
_diffrn_measured_fraction_theta_full 0.997
_diffrn_measured_fraction_theta_max 0.997
_diffrn_measurement_device_type 'Bruker Platinum 200'
_diffrn_measurement_method \w/2\q-scans
_diffrn_radiation_monochromator 'Si-<111> channel cut crystal'
_diffrn_radiation_source synchrotron
_diffrn_radiation_type synchrotron
_diffrn_radiation_wavelength 0.77490
_diffrn_reflns_av_R_equivalents 0.0321
_diffrn_reflns_av_sigmaI/netI 0.0269
_diffrn_reflns_limit_h_max 13
_diffrn_reflns_limit_h_min -13
_diffrn_reflns_limit_k_max 23
_diffrn_reflns_limit_k_min -23
_diffrn_reflns_limit_l_max 9
_diffrn_reflns_limit_l_min -9
_diffrn_reflns_number 6961
_diffrn_reflns_theta_full 31.10
_diffrn_reflns_theta_max 31.10
_diffrn_reflns_theta_min 2.49
_diffrn_standards_decay_% 0
_diffrn_standards_interval_count 0
_diffrn_standards_interval_time 0
_diffrn_standards_number 0
_exptl_absorpt_coefficient_mu 0.261
_exptl_absorpt_correction_type none
_exptl_absorpt_process_details 'Sadabs, 2004'
_exptl_crystal_colour colorless
_exptl_crystal_density_diffrn 1.733
_exptl_crystal_density_method 'not measured'
_exptl_crystal_description needle
_exptl_crystal_F_000 704
_exptl_crystal_size_max 0.1
_exptl_crystal_size_mid 0.1
_exptl_crystal_size_min 0.01
_refine_diff_density_max 0.427
_refine_diff_density_min -0.366
_refine_diff_density_rms 0.144
_refine_ls_extinction_method none
_refine_ls_goodness_of_fit_ref 1.100
_refine_ls_hydrogen_treatment constr
_refine_ls_matrix_type full
_refine_ls_number_parameters 105
_refine_ls_number_reflns 1682
_refine_ls_number_restraints 0
_refine_ls_restrained_S_all 1.100
_refine_ls_R_factor_all 0.0610
_refine_ls_R_factor_gt 0.0449
_refine_ls_shift/su_max 0.001
_refine_ls_shift/su_mean 0.000
_refine_ls_structure_factor_coef Fsqd
_refine_ls_weighting_details 'calc w=1/[\s^2^(Fo^2^)+(0.0942P)^2^+0.3512P] where P=(Fo^2^+2Fc^2^)/3'
_refine_ls_weighting_scheme calc
_refine_ls_wR_factor_gt 0.1349
_refine_ls_wR_factor_ref 0.1551
_reflns_number_gt 1348
_reflns_number_total 1682
_reflns_threshold_expression >2sigma(I)
_cod_data_source_file jo802171t_si_002.cif
_cod_data_source_block kath30
_cod_depositor_comments
;
The following automatic conversions were performed:
'_symmetry_cell_setting' value 'Monoclinic' changed to 'monoclinic'
according to '/home/saulius/struct/CIF-dictionaries/cif_core.dic'
dictionary named 'cif_core.dic' version 2.4.1 from 2010-06-29.

Automatic conversion script
Id: cif_fix_enum 1527 2010-12-29 10:47:43Z saulius 
;
_cod_original_sg_symbol_H-M C2/c
_cod_database_code 4024261

loop_
_symmetry_equiv_pos_as_xyz
'x, y, z'
'-x, y, -z+1/2'
'x+1/2, y+1/2, z'
'-x+1/2, y+1/2, -z+1/2'
'-x, -y, -z'
'x, -y, z-1/2'
'-x+1/2, -y+1/2, -z'
'x+1/2, -y+1/2, z-1/2'

loop_
_atom_site_label
_atom_site_type_symbol
_atom_site_fract_x
_atom_site_fract_y
_atom_site_fract_z
_atom_site_U_iso_or_equiv
_atom_site_adp_type
_atom_site_occupancy
_atom_site_symmetry_multiplicity
_atom_site_calc_flag
_atom_site_refinement_flags
_atom_site_disorder_assembly
_atom_site_disorder_group
Si1 Si 0.0000 0.18841(4) 0.2500 0.0515(3) Uani 1 2 d S . .
F1 F 0.28217(13) 0.19187(8) 0.1333(2) 0.0769(4) Uani 1 1 d . . .
F2 F 0.42706(14) 0.07161(12) 0.0709(2) 0.0902(5) Uani 1 1 d . . .
F4 F 0.1114(2) -0.08996(8) 0.2167(2) 0.0915(6) Uani 1 1 d . . .
C7 C 0.06625(19) 0.04111(10) 0.2246(2) 0.0513(5) Uani 1 1 d . . .
F3 F 0.33767(19) -0.06776(10) 0.1203(2) 0.1006(6) Uani 1 1 d . . .
C5 C 0.2661(3) -0.00778(15) 0.1482(3) 0.0709(7) Uani 1 1 d . . .
C3 C 0.2360(2) 0.12264(13) 0.1547(3) 0.0594(5) Uani 1 1 d . . .
C2 C 0.11590(18) 0.11359(11) 0.2038(3) 0.0507(4) Uani 1 1 d . . .
C1 C 0.0602(2) 0.24625(13) 0.4532(4) 0.0709(6) Uani 1 1 d . . .
H10A H -0.0035 0.2834 0.4695 0.106 Uiso 1 1 calc R . .
H10B H 0.1392 0.2706 0.4356 0.106 Uiso 1 1 calc R . .
H10C H 0.0762 0.2149 0.5601 0.106 Uiso 1 1 calc R . .
C4 C 0.3125(2) 0.06226(16) 0.1245(3) 0.0671(6) Uani 1 1 d . . .
C6 C 0.1452(2) -0.01909(12) 0.1972(3) 0.0634(6) Uani 1 1 d . . .

loop_
_atom_site_aniso_label
_atom_site_aniso_U_11
_atom_site_aniso_U_22
_atom_site_aniso_U_33
_atom_site_aniso_U_23
_atom_site_aniso_U_13
_atom_site_aniso_U_12
Si1 0.0372(4) 0.0456(4) 0.0740(5) 0.000 0.0156(3) 0.000
F1 0.0493(7) 0.0832(9) 0.1037(11) 0.0008(7) 0.0291(7) -0.0055(6)
F2 0.0554(8) 0.1371(15) 0.0821(10) -0.0071(9) 0.0237(7) 0.0291(8)
F4 0.1315(16) 0.0499(7) 0.0935(11) -0.0035(6) 0.0193(10) 0.0188(8)
C7 0.0577(11) 0.0513(10) 0.0433(9) -0.0018(7) 0.0031(7) 0.0065(7)
F3 0.1140(14) 0.1000(12) 0.0894(10) -0.0129(9) 0.0216(10) 0.0598(10)
C5 0.0782(15) 0.0812(15) 0.0525(11) -0.0070(10) 0.0083(10) 0.0379(12)
C3 0.0455(10) 0.0715(12) 0.0621(11) -0.0017(9) 0.0113(8) 0.0083(9)
C2 0.0428(9) 0.0542(10) 0.0554(10) -0.0008(7) 0.0085(7) 0.0059(7)
C1 0.0558(11) 0.0583(12) 0.1000(18) -0.0183(11) 0.0167(11) -0.0035(9)
C4 0.0527(11) 0.0952(17) 0.0541(11) -0.0055(10) 0.0108(9) 0.0234(11)
C6 0.0829(15) 0.0557(11) 0.0493(10) -0.0039(8) 0.0034(10) 0.0170(10)

loop_
_atom_type_symbol
_atom_type_description
_atom_type_scat_dispersion_real
_atom_type_scat_dispersion_imag
_atom_type_scat_source
C C 0.0033 0.0016 'International Tables Vol C Tables 4.2.6.8 and 6.1.1.4'
H H 0.0000 0.0000 'International Tables Vol C Tables 4.2.6.8 and 6.1.1.4'
F F 0.0171 0.0103 'International Tables Vol C Tables 4.2.6.8 and 6.1.1.4'
Si Si 0.0817 0.0704 'International Tables Vol C Tables 4.2.6.8 and 6.1.1.4'

loop_
_geom_angle_atom_site_label_1
_geom_angle_atom_site_label_2
_geom_angle_atom_site_label_3
_geom_angle
_geom_angle_site_symmetry_1
_geom_angle_site_symmetry_3
_geom_angle_publ_flag
C1 Si1 C1 112.03(17) . 2 ?
C1 Si1 C2 113.55(9) . . ?
C1 Si1 C2 113.49(10) 2 . ?
C1 Si1 C2 113.49(10) . 2 ?
C1 Si1 C2 113.55(9) 2 2 ?
C2 Si1 C2 88.89(13) . 2 ?
C6 C7 C2 117.1(2) . . ?
C6 C7 C7 129.33(14) . 2 ?
C2 C7 C7 113.56(11) . 2 ?
F3 C5 C4 119.6(3) . . ?
F3 C5 C6 118.6(3) . . ?
C4 C5 C6 121.74(19) . . ?
F1 C3 C2 120.01(18) . . ?
F1 C3 C4 118.1(2) . . ?
C2 C3 C4 121.9(2) . . ?
C3 C2 C7 120.33(18) . . ?
C3 C2 Si1 127.67(16) . . ?
C7 C2 Si1 111.99(14) . . ?
Si1 C1 H10A 109.5 . . ?
Si1 C1 H10B 109.5 . . ?
H10A C1 H10B 109.5 . . ?
Si1 C1 H10C 109.5 . . ?
H10A C1 H10C 109.5 . . ?
H10B C1 H10C 109.5 . . ?
F2 C4 C5 120.6(2) . . ?
F2 C4 C3 121.4(3) . . ?
C5 C4 C3 117.9(2) . . ?
F4 C6 C5 115.9(2) . . ?
F4 C6 C7 123.1(2) . . ?
C5 C6 C7 120.9(2) . . ?

loop_
_geom_bond_atom_site_label_1
_geom_bond_atom_site_label_2
_geom_bond_distance
_geom_bond_site_symmetry_2
_geom_bond_publ_flag
Si1 C1 1.846(2) . ?
Si1 C1 1.846(2) 2 ?
Si1 C2 1.8699(19) . ?
Si1 C2 1.8699(19) 2 ?
F1 C3 1.344(3) . ?
F2 C4 1.330(3) . ?
F4 C6 1.327(3) . ?
C7 C6 1.389(3) . ?
C7 C2 1.411(3) . ?
C7 C7 1.491(4) 2 ?
F3 C5 1.340(2) . ?
C5 C4 1.362(4) . ?
C5 C6 1.383(4) . ?
C3 C2 1.370(3) . ?
C3 C4 1.380(3) . ?
C1 H10A 0.9600 . ?
C1 H10B 0.9600 . ?
C1 H10C 0.9600 . ?

loop_
_geom_torsion_atom_site_label_1
_geom_torsion_atom_site_label_2
_geom_torsion_atom_site_label_3
_geom_torsion_atom_site_label_4
_geom_torsion
_geom_torsion_site_symmetry_1
_geom_torsion_site_symmetry_2
_geom_torsion_site_symmetry_3
_geom_torsion_site_symmetry_4
_geom_torsion_publ_flag
F1 C3 C2 C7 179.30(17) . . . . ?
C4 C3 C2 C7 -0.2(3) . . . . ?
F1 C3 C2 Si1 -0.6(3) . . . . ?
C4 C3 C2 Si1 179.97(15) . . . . ?
C6 C7 C2 C3 1.3(3) . . . . ?
C7 C7 C2 C3 -179.08(19) 2 . . . ?
C6 C7 C2 Si1 -178.77(14) . . . . ?
C7 C7 C2 Si1 0.8(2) 2 . . . ?
C1 Si1 C2 C3 -65.2(2) . . . . ?
C1 Si1 C2 C3 64.3(2) 2 . . . ?
C2 Si1 C2 C3 179.6(2) 2 . . . ?
C1 Si1 C2 C7 114.95(15) . . . . ?
C1 Si1 C2 C7 -115.59(15) 2 . . . ?
C2 Si1 C2 C7 -0.30(9) 2 . . . ?
F3 C5 C4 F2 1.2(3) . . . . ?
C6 C5 C4 F2 -177.55(19) . . . . ?
F3 C5 C4 C3 -179.91(19) . . . . ?
C6 C5 C4 C3 1.3(3) . . . . ?
F1 C3 C4 F2 -1.8(3) . . . . ?
C2 C3 C4 F2 177.69(19) . . . . ?
F1 C3 C4 C5 179.34(19) . . . . ?
C2 C3 C4 C5 -1.2(3) . . . . ?
F3 C5 C6 F4 1.5(3) . . . . ?
C4 C5 C6 F4 -179.71(19) . . . . ?
F3 C5 C6 C7 -178.91(18) . . . . ?
C4 C5 C6 C7 -0.1(3) . . . . ?
C2 C7 C6 F4 178.35(16) . . . . ?
C7 C7 C6 F4 -1.1(4) 2 . . . ?
C2 C7 C6 C5 -1.2(3) . . . . ?
C7 C7 C6 C5 179.3(2) 2 . . . ?
